data_2220819
loop_
_publ_author_name
'Ghazisaeidi, Reza'
'Yousefi, Mohammad'

_publ_section_title
;
 3-(3-Aminophenylsulfonyl)aniline
;
_journal_coeditor_code HK2599
_journal_issue 2
_journal_name_full 'Acta Crystallographica Section E'
_journal_page_first o222
_journal_paper_doi 10.1107/S1600536808043389
_journal_volume 65
_journal_year 2009
_chemical_formula_iupac 'C12 H12 N2 O2 S'
_chemical_formula_moiety 'C12 H12 N2 O2 S'
_chemical_formula_sum 'C12 H12 N2 O2 S'
_chemical_formula_weight 248.30
_chemical_name_systematic
;
3-(3-Aminophenylsulfonyl)aniline
;
_space_group_IT_number 14
_symmetry_cell_setting monoclinic
_symmetry_space_group_name_Hall '-P 2ybc'
_symmetry_space_group_name_H-M 'P 1 21/c 1'
_atom_sites_solution_hydrogens geom
_atom_sites_solution_primary direct
_atom_sites_solution_secondary difmap
_audit_creation_method SHELXL-97
_cell_angle_alpha 90.00
_cell_angle_beta 98.12(3)
_cell_angle_gamma 90.00
_cell_formula_units_Z 4
_cell_length_a 8.6282(17)
_cell_length_b 8.8017(18)
_cell_length_c 16.052(3)
_cell_measurement_reflns_used 1532
_cell_measurement_temperature 298(2)
_cell_measurement_theta_max 32.03
_cell_measurement_theta_min 2.38
_cell_volume 1206.8(4)
_computing_cell_refinement 'SAINT (Bruker, 1998)'
_computing_data_collection 'SMART (Bruker, 1998)'
_computing_data_reduction 'SAINT (Bruker, 1998)'
_computing_molecular_graphics 'ORTEP-3 for Windows (Farrugia, 1997)'
_computing_publication_material 'WinGX (Farrugia, 1999)'
_computing_structure_refinement 'SHELXTL (Sheldrick, 2008)'
_computing_structure_solution 'SHELXTL (Sheldrick, 2008)'
_diffrn_ambient_temperature 298(2)
_diffrn_measured_fraction_theta_full 0.988
_diffrn_measured_fraction_theta_max 0.988
_diffrn_measurement_device_type 'Bruker SMART CCD area-detector'
_diffrn_measurement_method '\f and \w'
_diffrn_radiation_monochromator graphite
_diffrn_radiation_source 'fine-focus sealed tube'
_diffrn_radiation_type MoK\a
_diffrn_radiation_wavelength 0.71073
_diffrn_reflns_av_R_equivalents 0.0909
_diffrn_reflns_av_sigmaI/netI 0.0481
_diffrn_reflns_limit_h_max 12
_diffrn_reflns_limit_h_min -12
_diffrn_reflns_limit_k_max 13
_diffrn_reflns_limit_k_min -12
_diffrn_reflns_limit_l_max 23
_diffrn_reflns_limit_l_min -23
_diffrn_reflns_number 18754
_diffrn_reflns_theta_full 32.03
_diffrn_reflns_theta_max 32.03
_diffrn_reflns_theta_min 2.38
_diffrn_standards_number 0
_exptl_absorpt_coefficient_mu 0.259
_exptl_absorpt_correction_T_max 0.933
_exptl_absorpt_correction_T_min 0.910
_exptl_absorpt_correction_type multi-scan
_exptl_absorpt_process_details '(SADABS; Bruker, 1998)'
_exptl_crystal_colour yellow
_exptl_crystal_density_diffrn 1.367
_exptl_crystal_density_method 'not measured'
_exptl_crystal_description colorless
_exptl_crystal_F_000 520
_exptl_crystal_size_max 0.40
_exptl_crystal_size_mid 0.30
_exptl_crystal_size_min 0.28
_refine_diff_density_max 0.635
_refine_diff_density_min -0.258
_refine_ls_extinction_method none
_refine_ls_goodness_of_fit_ref 1.121
_refine_ls_hydrogen_treatment constr
_refine_ls_matrix_type full
_refine_ls_number_parameters 154
_refine_ls_number_reflns 4145
_refine_ls_number_restraints 0
_refine_ls_restrained_S_all 1.121
_refine_ls_R_factor_all 0.1069
_refine_ls_R_factor_gt 0.0784
_refine_ls_shift/su_max 0.003
_refine_ls_shift/su_mean 0.000
_refine_ls_structure_factor_coef Fsqd
_refine_ls_weighting_details 'calc w=1/[\s^2^(Fo^2^)+(0.0789P)^2^+0.6213P] where P=(Fo^2^+2Fc^2^)/3'
_refine_ls_weighting_scheme calc
_refine_ls_wR_factor_gt 0.1998
_refine_ls_wR_factor_ref 0.2175
_reflns_number_gt 2971
_reflns_number_total 4145
_reflns_threshold_expression I>2\s(I)
_cod_data_source_file hk2599.cif
_cod_data_source_block I
_cod_original_sg_symbol_H-M 'P 21/c'
_cod_database_code 2220819
_cod_database_fobs_code 2220819

loop_
_symmetry_equiv_pos_as_xyz
'x, y, z'
'-x, y+1/2, -z+1/2'
'-x, -y, -z'
'x, -y-1/2, z-1/2'

loop_
_atom_site_type_symbol
_atom_site_label
_atom_site_fract_x
_atom_site_fract_y
_atom_site_fract_z
_atom_site_U_iso_or_equiv
_atom_site_adp_type
_atom_site_calc_flag
_atom_site_refinement_flags
_atom_site_occupancy
_atom_site_disorder_assembly
_atom_site_disorder_group
S S1 0.25722(7) 0.35241(8) 0.12847(4) 0.0538(2) Uani d . 1 . .
O O1 0.2448(2) 0.4691(2) 0.06463(15) 0.0705(6) Uani d . 1 . .
O O2 0.3825(2) 0.3662(3) 0.19740(15) 0.0734(6) Uani d . 1 . .
N N1 0.4728(5) -0.1878(5) 0.1176(3) 0.1187(14) Uani d . 1 . .
H H1A 0.4757 -0.2745 0.0933 0.142 Uiso calc R 1 . .
H H1B 0.5288 -0.1722 0.1656 0.142 Uiso calc R 1 . .
N N2 -0.3243(3) 0.4789(4) 0.1136(2) 0.0844(9) Uani d . 1 . .
H H2B -0.4113 0.4778 0.1340 0.101 Uiso calc R 1 . .
H H2A -0.3183 0.5252 0.0670 0.101 Uiso calc R 1 . .
C C1 0.3714(3) 0.0656(3) 0.11930(19) 0.0633(7) Uani d . 1 . .
H H1 0.4308 0.0854 0.1711 0.076 Uiso calc R 1 . .
C C2 0.3800(4) -0.0758(4) 0.0805(2) 0.0765(9) Uani d . 1 . .
C C3 0.2912(6) -0.1002(5) 0.0046(3) 0.0977(13) Uani d . 1 . .
H H3 0.2966 -0.1946 -0.0208 0.117 Uiso calc R 1 . .
C C4 0.1948(6) 0.0077(5) -0.0357(3) 0.0979(13) Uani d . 1 . .
H H4 0.1368 -0.0127 -0.0879 0.117 Uiso calc R 1 . .
C C5 0.1844(5) 0.1493(4) 0.0026(2) 0.0785(9) Uani d . 1 . .
H H5 0.1187 0.2244 -0.0234 0.094 Uiso calc R 1 . .
C C6 0.2733(3) 0.1754(3) 0.07936(18) 0.0558(6) Uani d . 1 . .
C C7 0.0781(3) 0.3441(3) 0.16923(16) 0.0498(5) Uani d . 1 . .
C C8 -0.0511(3) 0.4117(3) 0.12433(16) 0.0513(5) Uani d . 1 . .
H H8 -0.0433 0.4605 0.0737 0.062 Uiso calc R 1 . .
C C9 -0.1947(3) 0.4063(3) 0.15552(18) 0.0545(6) Uani d . 1 . .
C C10 -0.2009(4) 0.3306(4) 0.2309(2) 0.0645(7) Uani d . 1 . .
H H10 -0.2956 0.3251 0.2522 0.077 Uiso calc R 1 . .
C C11 -0.0704(4) 0.2637(4) 0.2746(2) 0.0735(8) Uani d . 1 . .
H H11 -0.0780 0.2140 0.3250 0.088 Uiso calc R 1 . .
C C12 0.0725(4) 0.2692(4) 0.24466(19) 0.0660(7) Uani d . 1 . .
H H12 0.1613 0.2242 0.2741 0.079 Uiso calc R 1 . .

loop_
_atom_site_aniso_label
_atom_site_aniso_U_11
_atom_site_aniso_U_22
_atom_site_aniso_U_33
_atom_site_aniso_U_12
_atom_site_aniso_U_13
_atom_site_aniso_U_23
S1 0.0398(3) 0.0559(4) 0.0663(4) -0.0023(2) 0.0092(2) 0.0031(3)
O1 0.0610(12) 0.0647(12) 0.0897(15) -0.0026(9) 0.0239(11) 0.0198(11)
O2 0.0473(10) 0.0876(15) 0.0821(14) -0.0077(10) -0.0019(10) -0.0096(12)
N1 0.136(3) 0.095(2) 0.130(3) 0.045(2) 0.036(3) -0.002(2)
N2 0.0493(13) 0.108(2) 0.101(2) 0.0197(14) 0.0271(14) 0.0260(18)
C1 0.0570(15) 0.0685(17) 0.0684(17) 0.0104(12) 0.0225(13) 0.0047(14)
C2 0.084(2) 0.0656(18) 0.088(2) 0.0161(16) 0.0439(19) 0.0042(16)
C3 0.135(4) 0.079(2) 0.089(3) -0.002(2) 0.050(3) -0.020(2)
C4 0.124(4) 0.091(3) 0.079(2) -0.004(3) 0.018(2) -0.013(2)
C5 0.083(2) 0.082(2) 0.0693(19) 0.0001(18) 0.0068(17) -0.0018(17)
C6 0.0501(12) 0.0577(14) 0.0627(15) 0.0024(10) 0.0182(11) 0.0013(11)
C7 0.0449(11) 0.0504(12) 0.0552(13) -0.0016(9) 0.0105(10) -0.0026(10)
C8 0.0450(11) 0.0535(13) 0.0572(13) 0.0022(10) 0.0131(10) 0.0021(11)
C9 0.0466(12) 0.0540(13) 0.0652(15) 0.0025(10) 0.0155(11) -0.0061(11)
C10 0.0601(15) 0.0708(18) 0.0678(17) -0.0050(13) 0.0272(13) -0.0045(13)
C11 0.0748(19) 0.087(2) 0.0623(17) -0.0027(16) 0.0236(15) 0.0147(16)
C12 0.0609(16) 0.0750(19) 0.0623(16) 0.0042(14) 0.0097(13) 0.0128(14)

loop_
_atom_type_symbol
_atom_type_description
_atom_type_scat_dispersion_real
_atom_type_scat_dispersion_imag
_atom_type_scat_source
C C 0.0033 0.0016 'International Tables Vol C Tables 4.2.6.8 and 6.1.1.4'
H H 0.0000 0.0000 'International Tables Vol C Tables 4.2.6.8 and 6.1.1.4'
N N 0.0061 0.0033 'International Tables Vol C Tables 4.2.6.8 and 6.1.1.4'
O O 0.0106 0.0060 'International Tables Vol C Tables 4.2.6.8 and 6.1.1.4'
S S 0.1246 0.1234 'International Tables Vol C Tables 4.2.6.8 and 6.1.1.4'

loop_
_geom_angle_atom_site_label_1
_geom_angle_atom_site_label_2
_geom_angle_atom_site_label_3
_geom_angle_site_symmetry_1
_geom_angle_site_symmetry_3
_geom_angle
_geom_angle_publ_flag
O1 S1 C6 . . 108.32(13) ?
O1 S1 C7 . . 108.16(12) ?
O2 S1 O1 . . 117.27(14) ?
O2 S1 C6 . . 108.72(14) ?
O2 S1 C7 . . 108.72(13) ?
C6 S1 C7 . . 104.97(12) ?
C2 N1 H1A . . 120.0 ?
C2 N1 H1B . . 120.0 ?
H1A N1 H1B . . 120.0 ?
C9 N2 H2A . . 120.0 ?
C9 N2 H2B . . 120.0 ?
H2B N2 H2A . . 120.0 ?
C6 C1 C2 . . 119.0(3) ?
C6 C1 H1 . . 120.5 ?
C2 C1 H1 . . 120.5 ?
N1 C2 C3 . . 120.1(4) ?
N1 C2 C1 . . 121.2(4) ?
C3 C2 C1 . . 118.7(3) ?
C2 C3 C4 . . 122.9(4) ?
C2 C3 H3 . . 118.5 ?
C4 C3 H3 . . 118.5 ?
C3 C4 C5 . . 119.0(4) ?
C3 C4 H4 . . 120.5 ?
C5 C4 H4 . . 120.5 ?
C6 C5 C4 . . 118.7(4) ?
C6 C5 H5 . . 120.6 ?
C4 C5 H5 . . 120.6 ?
C5 C6 C1 . . 121.7(3) ?
C5 C6 S1 . . 118.7(2) ?
C1 C6 S1 . . 119.6(2) ?
C8 C7 C12 . . 122.6(2) ?
C8 C7 S1 . . 118.43(19) ?
C12 C7 S1 . . 119.0(2) ?
C7 C8 C9 . . 119.4(2) ?
C7 C8 H8 . . 120.3 ?
C9 C8 H8 . . 120.3 ?
N2 C9 C10 . . 121.3(2) ?
N2 C9 C8 . . 120.5(3) ?
C10 C9 C8 . . 118.2(3) ?
C11 C10 C9 . . 121.4(3) ?
C11 C10 H10 . . 119.3 ?
C9 C10 H10 . . 119.3 ?
C10 C11 C12 . . 120.9(3) ?
C10 C11 H11 . . 119.5 ?
C12 C11 H11 . . 119.5 ?
C7 C12 C11 . . 117.5(3) ?
C7 C12 H12 . . 121.2 ?
C11 C12 H12 . . 121.2 ?

loop_
_geom_bond_atom_site_label_1
_geom_bond_atom_site_label_2
_geom_bond_site_symmetry_2
_geom_bond_distance
_geom_bond_publ_flag
O1 S1 . 1.444(2) ?
O2 S1 . 1.439(2) ?
N1 H1A . 0.8600 ?
N1 H1B . 0.8600 ?
N2 H2B . 0.8600 ?
N2 H2A . 0.8600 ?
C1 C6 . 1.382(4) ?
C1 C2 . 1.398(4) ?
C1 H1 . 0.9300 ?
C2 N1 . 1.353(5) ?
C2 C3 . 1.361(6) ?
C3 C4 . 1.365(6) ?
C3 H3 . 0.9300 ?
C4 C5 . 1.398(5) ?
C4 H4 . 0.9300 ?
C5 C6 . 1.376(5) ?
C5 H5 . 0.9300 ?
C6 S1 . 1.760(3) ?
C7 C8 . 1.375(4) ?
C7 C12 . 1.386(4) ?
C7 S1 . 1.763(2) ?
C8 C9 . 1.401(3) ?
C8 H8 . 0.9300 ?
C9 N2 . 1.378(4) ?
C9 C10 . 1.390(4) ?
C10 C11 . 1.372(5) ?
C10 H10 . 0.9300 ?
C11 C12 . 1.386(4) ?
C11 H11 . 0.9300 ?
C12 H12 . 0.9300 ?

loop_
_geom_hbond_atom_site_label_D
_geom_hbond_atom_site_label_H
_geom_hbond_atom_site_label_A
_geom_hbond_site_symmetry_A
_geom_hbond_distance_DH
_geom_hbond_distance_HA
_geom_hbond_distance_DA
_geom_hbond_angle_DHA
_geom_hbond_publ_flag
N1 H1B O2 2_645 0.86 2.25 3.091(5) 166.00 yes
N2 H2A O1 3_565 0.86 2.29 3.069(4) 151.00 yes
N2 H2B O2 1_455 0.86 2.38 3.187(4) 156.00 yes
C1 H1 O2 . 0.93 2.55 2.924(4) 104.00 yes
C8 H8 O1 . 0.93 2.51 2.895(3) 105.00 yes

loop_
_geom_torsion_atom_site_label_1
_geom_torsion_atom_site_label_2
_geom_torsion_atom_site_label_3
_geom_torsion_atom_site_label_4
_geom_torsion_site_symmetry_1
_geom_torsion_site_symmetry_2
_geom_torsion_site_symmetry_3
_geom_torsion_site_symmetry_4
_geom_torsion
_geom_torsion_publ_flag
C6 C1 C2 N1 . . . . -179.1(3) ?
C6 C1 C2 C3 . . . . 0.0(4) ?
N1 C2 C3 C4 . . . . 179.6(4) ?
C1 C2 C3 C4 . . . . 0.4(6) ?
C2 C3 C4 C5 . . . . -0.8(7) ?
C3 C4 C5 C6 . . . . 0.6(6) ?
C4 C5 C6 C1 . . . . -0.2(5) ?
C4 C5 C6 S1 . . . . -178.7(3) ?
C2 C1 C6 C5 . . . . -0.1(4) ?
C2 C1 C6 S1 . . . . 178.4(2) ?
C12 C7 C8 C9 . . . . 0.4(4) ?
S1 C7 C8 C9 . . . . 179.9(2) ?
C7 C8 C9 N2 . . . . 177.2(3) ?
C7 C8 C9 C10 . . . . -0.7(4) ?
N2 C9 C10 C11 . . . . -177.2(3) ?
C8 C9 C10 C11 . . . . 0.6(5) ?
C9 C10 C11 C12 . . . . -0.2(5) ?
C8 C7 C12 C11 . . . . 0.0(5) ?
S1 C7 C12 C11 . . . . -179.5(2) ?
C10 C11 C12 C7 . . . . -0.1(5) ?
C5 C6 S1 O2 . . . . -167.8(2) ?
C1 C6 S1 O2 . . . . 13.6(3) ?
C5 C6 S1 O1 . . . . -39.4(3) ?
C1 C6 S1 O1 . . . . 142.1(2) ?
C5 C6 S1 C7 . . . . 76.0(3) ?
C1 C6 S1 C7 . . . . -102.6(2) ?
C8 C7 S1 O2 . . . . 144.7(2) ?
C12 C7 S1 O2 . . . . -35.7(3) ?
C8 C7 S1 O1 . . . . 16.4(3) ?
C12 C7 S1 O1 . . . . -164.1(2) ?
C8 C7 S1 C6 . . . . -99.1(2) ?
C12 C7 S1 C6 . . . . 80.4(3) ?

loop_
_cod_related_entry_id
_cod_related_entry_database
_cod_related_entry_code
1 ChemSpider 11248
